data_7020524
loop_
_publ_author_name
'Son, Jung-Ho'
'Ohlin, C Andr\'e'
'Casey, William H.'

_publ_section_title
;
 A new class of soluble and stable transition-metal-substituted
 polyoxoniobate: [Cr(2)(OH)(4)Nb(10)O(30)](8-).
;
_journal_issue 41
_journal_name_full 'Dalton transactions (Cambridge, England : 2003)'
_journal_page_first 12674
_journal_page_last 12677
_journal_paper_doi 10.1039/c2dt31760e
_journal_volume 41
_journal_year 2012
_chemical_formula_moiety 'Cr2 H12 K2 Nb10 O389, 6(C4 H12 N), 10(H2 O)'
_chemical_formula_sum 'C24 H104 Cr2 K2 N6 Nb10 O48'
_chemical_formula_weight 2356.44
_chemical_name_systematic
;
?
;
_space_group_IT_number 2
_symmetry_cell_setting triclinic
_symmetry_space_group_name_Hall '-P 1'
_symmetry_space_group_name_H-M 'P -1'
_atom_sites_solution_hydrogens geom
_atom_sites_solution_primary direct
_atom_sites_solution_secondary difmap
_audit_creation_method SHELXL-97
_cell_angle_alpha 114.0920(10)
_cell_angle_beta 100.7010(10)
_cell_angle_gamma 102.2830(10)
_cell_formula_units_Z 1
_cell_length_a 10.8564(4)
_cell_length_b 14.0354(5)
_cell_length_c 14.0485(5)
_cell_measurement_reflns_used 9239
_cell_measurement_temperature 90(2)
_cell_measurement_theta_max 30.53
_cell_measurement_theta_min 2.68
_cell_volume 1818.12(12)
_computing_cell_refinement 'Bruker SMART'
_computing_data_collection 'Bruker SMART'
_computing_data_reduction 'Bruker SAINT'
_computing_molecular_graphics 'Bruker SHELXTL'
_computing_publication_material 'Bruker SHELXTL'
_computing_structure_refinement 'Bruker SHELXTL'
_computing_structure_solution 'Bruker SHELXTL'
_diffrn_ambient_temperature 90(2)
_diffrn_measured_fraction_theta_full 0.996
_diffrn_measured_fraction_theta_max 0.996
_diffrn_radiation_monochromator graphite
_diffrn_radiation_source 'fine-focus sealed tube'
_diffrn_radiation_type MoK\a
_diffrn_radiation_wavelength 0.71073
_diffrn_reflns_av_R_equivalents 0.0188
_diffrn_reflns_av_sigmaI/netI 0.0207
_diffrn_reflns_limit_h_max 14
_diffrn_reflns_limit_h_min -14
_diffrn_reflns_limit_k_max 18
_diffrn_reflns_limit_k_min -18
_diffrn_reflns_limit_l_max 18
_diffrn_reflns_limit_l_min -18
_diffrn_reflns_number 23575
_diffrn_reflns_theta_full 27.51
_diffrn_reflns_theta_max 27.51
_diffrn_reflns_theta_min 2.63
_exptl_absorpt_coefficient_mu 2.012
_exptl_absorpt_correction_T_max 0.8090
_exptl_absorpt_correction_T_min 0.7134
_exptl_absorpt_correction_type multi-scan
_exptl_absorpt_process_details 'SADABS (Bruker, 2003)'
_exptl_crystal_colour Green
_exptl_crystal_density_diffrn 2.152
_exptl_crystal_density_method 'not measured'
_exptl_crystal_description Prism
_exptl_crystal_F_000 1170
_exptl_crystal_size_max 0.18
_exptl_crystal_size_mid 0.11
_exptl_crystal_size_min 0.11
_refine_diff_density_max 0.579
_refine_diff_density_min -0.515
_refine_diff_density_rms 0.095
_refine_ls_extinction_coef 0.00015(6)
_refine_ls_extinction_expression Fc^*^=kFc[1+0.001xFc^2^\l^3^/sin(2\q)]^-1/4^
_refine_ls_extinction_method SHELXL
_refine_ls_goodness_of_fit_ref 1.198
_refine_ls_hydrogen_treatment mixed
_refine_ls_matrix_type full
_refine_ls_number_parameters 492
_refine_ls_number_reflns 8325
_refine_ls_number_restraints 0
_refine_ls_restrained_S_all 1.198
_refine_ls_R_factor_all 0.0251
_refine_ls_R_factor_gt 0.0225
_refine_ls_shift/su_max 0.007
_refine_ls_shift/su_mean 0.000
_refine_ls_structure_factor_coef Fsqd
_refine_ls_weighting_details 'calc w=1/[\s^2^(Fo^2^)+(0.0076P)^2^+4.8287P] where P=(Fo^2^+2Fc^2^)/3'
_refine_ls_weighting_scheme calc
_refine_ls_wR_factor_gt 0.0549
_refine_ls_wR_factor_ref 0.0557
_reflns_number_gt 7722
_reflns_number_total 8325
_reflns_threshold_expression >2sigma(I)
_cod_data_source_file c2dt31760e.txt
_cod_data_source_block 2
_cod_depositor_comments
;
The following automatic conversions were performed:

'_symmetry_cell_setting' value 'Triclinic' changed to 'triclinic'
according to /home/saulius/struct/CIF-dictionaries/cif_core.dic
dictionary named 'cif_core.dic' version 2.4.2 from 2011-04-26.

Automatic conversion script
Id: cif_fix_values 1891 2012-01-12 08:04:46Z andrius 
;
_cod_original_cell_volume 1818.12(11)
_cod_database_code 7020524

loop_
_symmetry_equiv_pos_as_xyz
'x, y, z'
'-x, -y, -z'

loop_
_atom_site_label
_atom_site_type_symbol
_atom_site_fract_x
_atom_site_fract_y
_atom_site_fract_z
_atom_site_U_iso_or_equiv
_atom_site_adp_type
_atom_site_occupancy
_atom_site_symmetry_multiplicity
_atom_site_calc_flag
_atom_site_refinement_flags
Nb1 Nb 1.04820(2) 0.74971(2) 0.86299(2) 0.00887(6) Uani 1 1 d .
Nb2 Nb 0.97964(2) 0.485058(19) 0.686251(19) 0.00769(6) Uani 1 1 d .
Nb3 Nb 1.18543(2) 0.698363(19) 0.661295(19) 0.00752(6) Uani 1 1 d .
Nb4 Nb 0.94281(2) 0.808349(19) 0.66011(2) 0.00811(6) Uani 1 1 d .
Nb5 Nb 0.74406(2) 0.60461(2) 0.68357(2) 0.00868(6) Uani 1 1 d .
Cr1 Cr 0.89147(4) 0.55113(3) 0.49751(3) 0.00705(9) Uani 1 1 d .
K1 K 0.39440(6) 0.36191(5) 0.57310(5) 0.01506(13) Uani 1 1 d .
O1 O 1.1131(2) 0.82754(16) 1.00653(16) 0.0142(4) Uani 1 1 d .
O2 O 1.04785(19) 0.59696(16) 0.83357(16) 0.0107(4) Uani 1 1 d .
O3 O 1.20960(19) 0.76384(16) 0.81407(16) 0.0107(4) Uani 1 1 d .
O4 O 1.01241(19) 0.85768(16) 0.81311(16) 0.0107(4) Uani 1 1 d .
O5 O 0.85303(19) 0.69186(16) 0.83202(16) 0.0112(4) Uani 1 1 d .
O6 O 0.95935(18) 0.63947(15) 0.65838(15) 0.0088(4) Uani 1 1 d .
O7 O 0.9966(2) 0.36369(16) 0.68810(16) 0.0131(4) Uani 1 1 d .
O8 O 1.15460(18) 0.54524(15) 0.65906(15) 0.0086(4) Uani 1 1 d .
O9 O 0.79672(19) 0.47321(16) 0.67614(16) 0.0099(4) Uani 1 1 d .
O10 O 1.34578(19) 0.72457(16) 0.64590(16) 0.0117(4) Uani 1 1 d .
O11 O 1.11875(19) 0.80560(15) 0.63816(16) 0.0098(4) Uani 1 1 d .
O12 O 0.92297(18) 0.42057(15) 0.50933(15) 0.0084(4) Uani 1 1 d .
O13 O 0.9269(2) 0.92525(16) 0.64655(16) 0.0130(4) Uani 1 1 d .
O14 O 0.76313(19) 0.73164(16) 0.65262(16) 0.0104(4) Uani 1 1 d .
O15 O 0.8736(2) 0.68582(16) 0.48837(17) 0.0101(4) Uani 1 1 d .
O16 O 0.5818(2) 0.57064(17) 0.69046(17) 0.0144(4) Uani 1 1 d .
O17 O 0.7093(2) 0.51801(18) 0.50864(17) 0.0100(4) Uani 1 1 d .
O18 O 0.3815(3) 0.3573(2) 0.7740(2) 0.0314(6) Uani 1 1 d .
O19 O 0.3937(2) 0.5628(2) 0.79487(19) 0.0189(5) Uani 1 1 d .
O20 O 0.5999(2) 0.27813(19) 0.5481(2) 0.0170(4) Uani 1 1 d .
O21 O 0.5972(2) 0.86309(19) 0.69030(19) 0.0182(5) Uani 1 1 d .
O22 O 0.8542(3) 0.6998(3) 0.1864(2) 0.0299(6) Uani 1 1 d .
O23 O 0.3711(3) 0.9213(2) 0.1607(3) 0.0303(6) Uani 1 1 d .
O24 O -0.0023(3) 0.8730(2) 0.1719(2) 0.0277(6) Uani 1 1 d .
N1 N 0.3257(3) 0.1255(2) 0.0023(2) 0.0144(5) Uani 1 1 d .
N2 N 0.2595(3) 0.6173(2) 0.0988(2) 0.0163(5) Uani 1 1 d .
N3 N 0.7388(2) 0.0065(2) 0.4671(2) 0.0143(5) Uani 1 1 d .
C1 C 0.4547(3) 0.1474(3) 0.0814(3) 0.0258(7) Uani 1 1 d .
H1A H 0.4559 0.0802 0.0870 0.039 Uiso 1 1 calc R
H1B H 0.4647 0.2063 0.1536 0.039 Uiso 1 1 calc R
H1C H 0.5278 0.1699 0.0553 0.039 Uiso 1 1 calc R
C2 C 0.2128(3) 0.0859(3) 0.0383(3) 0.0178(6) Uani 1 1 d .
H2A H 0.2141 0.0169 0.0398 0.027 Uiso 1 1 calc R
H2B H 0.1291 0.0732 -0.0130 0.027 Uiso 1 1 calc R
H2C H 0.2212 0.1416 0.1118 0.027 Uiso 1 1 calc R
C3 C 0.3142(4) 0.0401(3) -0.1091(3) 0.0279(8) Uani 1 1 d .
H3A H 0.3899 0.0653 -0.1314 0.042 Uiso 1 1 calc R
H3B H 0.2319 0.0283 -0.1615 0.042 Uiso 1 1 calc R
H3C H 0.3134 -0.0291 -0.1074 0.042 Uiso 1 1 calc R
C4 C 0.3226(3) 0.2297(3) -0.0013(3) 0.0224(7) Uani 1 1 d .
H4A H 0.3318 0.2862 0.0720 0.034 Uiso 1 1 calc R
H4B H 0.2382 0.2164 -0.0522 0.034 Uiso 1 1 calc R
H4C H 0.3957 0.2551 -0.0260 0.034 Uiso 1 1 calc R
C5 C 0.3411(4) 0.6994(3) 0.2138(3) 0.0288(8) Uani 1 1 d .
H5A H 0.3529 0.7742 0.2229 0.043 Uiso 1 1 calc R
H5B H 0.4278 0.6893 0.2291 0.043 Uiso 1 1 calc R
H5C H 0.2960 0.6887 0.2647 0.043 Uiso 1 1 calc R
C6 C 0.2466(4) 0.5032(3) 0.0836(3) 0.0240(7) Uani 1 1 d .
H6A H 0.1993 0.4890 0.1319 0.036 Uiso 1 1 calc R
H6B H 0.3349 0.4965 0.1016 0.036 Uiso 1 1 calc R
H6C H 0.1971 0.4496 0.0072 0.036 Uiso 1 1 calc R
C7 C 0.1261(3) 0.6318(3) 0.0802(3) 0.0221(7) Uani 1 1 d .
H7A H 0.1362 0.7080 0.0947 0.033 Uiso 1 1 calc R
H7B H 0.0826 0.6156 0.1296 0.033 Uiso 1 1 calc R
H7C H 0.0722 0.5813 0.0041 0.033 Uiso 1 1 calc R
C8 C 0.3233(4) 0.6358(3) 0.0193(3) 0.0252(7) Uani 1 1 d .
H8A H 0.2663 0.5843 -0.0556 0.038 Uiso 1 1 calc R
H8B H 0.4093 0.6237 0.0301 0.038 Uiso 1 1 calc R
H8C H 0.3360 0.7116 0.0316 0.038 Uiso 1 1 calc R
C9 C 0.6625(3) -0.0436(3) 0.5227(3) 0.0216(7) Uani 1 1 d .
H9A H 0.5925 -0.1118 0.4675 0.032 Uiso 1 1 calc R
H9B H 0.6228 0.0083 0.5664 0.032 Uiso 1 1 calc R
H9C H 0.7222 -0.0603 0.5707 0.032 Uiso 1 1 calc R
C10 C 0.8075(3) -0.0692(3) 0.4070(3) 0.0239(7) Uani 1 1 d .
H10A H 0.8630 -0.0338 0.3753 0.036 Uiso 1 1 calc R
H10B H 0.7415 -0.1379 0.3483 0.036 Uiso 1 1 calc R
H10C H 0.8631 -0.0856 0.4579 0.036 Uiso 1 1 calc R
C11 C 0.8398(3) 0.1144(3) 0.5520(3) 0.0218(7) Uani 1 1 d .
H11A H 0.8986 0.1021 0.6047 0.033 Uiso 1 1 calc R
H11B H 0.7948 0.1646 0.5903 0.033 Uiso 1 1 calc R
H11C H 0.8919 0.1468 0.5163 0.033 Uiso 1 1 calc R
C12 C 0.6485(3) 0.0271(3) 0.3889(3) 0.0190(6) Uani 1 1 d .
H12A H 0.7004 0.0625 0.3552 0.028 Uiso 1 1 calc R
H12B H 0.6023 0.0754 0.4285 0.028 Uiso 1 1 calc R
H12C H 0.5836 -0.0431 0.3319 0.028 Uiso 1 1 calc R
H1 H 0.910(4) 0.691(3) 0.452(3) 0.028(12) Uiso 1 1 d .
H2 H 0.679(4) 0.468(3) 0.485(3) 0.016(11) Uiso 1 1 d .
H3 H 0.319(5) 0.332(4) 0.792(4) 0.042(14) Uiso 1 1 d .
H4 H 0.379(6) 0.432(6) 0.795(5) 0.10(2) Uiso 1 1 d .
H5 H 0.324(4) 0.556(3) 0.757(3) 0.013(9) Uiso 1 1 d .
H6 H 0.444(4) 0.572(3) 0.764(3) 0.021(10) Uiso 1 1 d .
H7 H 0.607(4) 0.268(4) 0.492(4) 0.035(13) Uiso 1 1 d .
H8 H 0.667(4) 0.336(3) 0.592(3) 0.020(10) Uiso 1 1 d .
H9 H 0.531(4) 0.820(3) 0.684(3) 0.023(10) Uiso 1 1 d .
H10 H 0.646(4) 0.831(3) 0.684(3) 0.022(11) Uiso 1 1 d .
H11 H 0.902(5) 0.689(4) 0.227(4) 0.056(16) Uiso 1 1 d .
H12 H 0.899(5) 0.754(4) 0.197(4) 0.044(15) Uiso 1 1 d .
H13 H 0.368(5) 0.976(4) 0.208(4) 0.045(14) Uiso 1 1 d .
H14 H 0.299(4) 0.895(3) 0.115(4) 0.026(11) Uiso 1 1 d .
H15 H 0.068(5) 0.877(4) 0.195(4) 0.032(14) Uiso 1 1 d .
H16 H 0.037(5) 0.951(5) 0.233(5) 0.067(17) Uiso 1 1 d .

loop_
_atom_site_aniso_label
_atom_site_aniso_U_11
_atom_site_aniso_U_22
_atom_site_aniso_U_33
_atom_site_aniso_U_23
_atom_site_aniso_U_13
_atom_site_aniso_U_12
Nb1 0.01108(12) 0.00798(11) 0.00687(11) 0.00288(9) 0.00312(9) 0.00265(9)
Nb2 0.00930(12) 0.00722(11) 0.00723(11) 0.00376(9) 0.00308(9) 0.00271(9)
Nb3 0.00755(11) 0.00696(11) 0.00751(11) 0.00313(9) 0.00230(9) 0.00180(9)
Nb4 0.00917(12) 0.00682(11) 0.00847(12) 0.00344(9) 0.00307(9) 0.00274(9)
Nb5 0.00888(12) 0.00835(11) 0.00950(12) 0.00397(9) 0.00453(9) 0.00300(9)
Cr1 0.0076(2) 0.0069(2) 0.0067(2) 0.00308(16) 0.00224(16) 0.00251(16)
K1 0.0118(3) 0.0149(3) 0.0188(3) 0.0093(3) 0.0020(2) 0.0041(2)
O1 0.0190(11) 0.0113(10) 0.0099(10) 0.0034(8) 0.0048(8) 0.0033(8)
O2 0.0137(10) 0.0103(9) 0.0084(9) 0.0046(8) 0.0033(8) 0.0039(8)
O3 0.0112(9) 0.0098(9) 0.0092(9) 0.0038(8) 0.0019(7) 0.0024(7)
O4 0.0127(10) 0.0090(9) 0.0101(9) 0.0038(8) 0.0044(8) 0.0034(8)
O5 0.0137(10) 0.0109(9) 0.0100(9) 0.0042(8) 0.0068(8) 0.0045(8)
O6 0.0099(9) 0.0080(9) 0.0091(9) 0.0040(7) 0.0039(7) 0.0031(7)
O7 0.0153(10) 0.0115(10) 0.0134(10) 0.0068(8) 0.0037(8) 0.0042(8)
O8 0.0087(9) 0.0085(9) 0.0081(9) 0.0037(7) 0.0018(7) 0.0025(7)
O9 0.0102(9) 0.0094(9) 0.0105(9) 0.0050(8) 0.0042(7) 0.0021(7)
O10 0.0091(9) 0.0128(10) 0.0117(10) 0.0052(8) 0.0029(8) 0.0016(8)
O11 0.0110(9) 0.0085(9) 0.0103(9) 0.0048(8) 0.0036(7) 0.0027(7)
O12 0.0090(9) 0.0080(9) 0.0083(9) 0.0033(7) 0.0036(7) 0.0028(7)
O13 0.0172(10) 0.0094(9) 0.0136(10) 0.0053(8) 0.0055(8) 0.0059(8)
O14 0.0108(9) 0.0094(9) 0.0117(9) 0.0043(8) 0.0052(8) 0.0046(7)
O15 0.0116(10) 0.0104(10) 0.0097(10) 0.0055(8) 0.0045(8) 0.0035(8)
O16 0.0130(10) 0.0148(10) 0.0163(10) 0.0066(9) 0.0076(8) 0.0049(8)
O17 0.0090(10) 0.0070(10) 0.0115(10) 0.0028(9) 0.0024(8) 0.0013(8)
O18 0.0302(15) 0.0327(15) 0.0436(17) 0.0227(13) 0.0200(13) 0.0154(12)
O19 0.0131(11) 0.0302(13) 0.0212(12) 0.0174(10) 0.0080(10) 0.0084(10)
O20 0.0157(11) 0.0164(11) 0.0130(11) 0.0043(9) 0.0036(9) -0.0002(9)
O21 0.0129(11) 0.0164(11) 0.0251(12) 0.0093(10) 0.0067(9) 0.0049(10)
O22 0.0214(13) 0.0363(16) 0.0430(17) 0.0329(14) 0.0036(12) 0.0055(12)
O23 0.0243(14) 0.0179(13) 0.0336(15) 0.0041(12) -0.0052(12) 0.0063(11)
O24 0.0378(17) 0.0159(12) 0.0253(13) 0.0058(11) 0.0168(12) 0.0025(11)
N1 0.0175(13) 0.0114(12) 0.0131(12) 0.0047(10) 0.0046(10) 0.0046(10)
N2 0.0180(13) 0.0191(13) 0.0144(12) 0.0098(11) 0.0055(10) 0.0063(10)
N3 0.0126(12) 0.0145(12) 0.0179(13) 0.0092(10) 0.0055(10) 0.0042(10)
C1 0.0188(16) 0.0282(18) 0.0313(19) 0.0190(16) 0.0017(14) 0.0038(14)
C2 0.0194(15) 0.0156(14) 0.0212(16) 0.0093(13) 0.0101(13) 0.0056(12)
C3 0.0290(18) 0.0223(17) 0.0226(17) 0.0004(14) 0.0161(15) 0.0032(14)
C4 0.0252(17) 0.0196(16) 0.0304(18) 0.0167(14) 0.0119(14) 0.0090(13)
C5 0.033(2) 0.0250(18) 0.0186(17) 0.0052(14) -0.0026(14) 0.0099(15)
C6 0.0323(19) 0.0208(16) 0.0267(18) 0.0140(14) 0.0146(15) 0.0121(14)
C7 0.0184(16) 0.0301(18) 0.0250(17) 0.0175(15) 0.0094(13) 0.0090(14)
C8 0.0272(18) 0.0318(19) 0.0299(18) 0.0221(16) 0.0173(15) 0.0114(15)
C9 0.0163(15) 0.0286(18) 0.0317(18) 0.0226(15) 0.0112(14) 0.0086(13)
C10 0.0237(17) 0.0263(17) 0.0287(18) 0.0131(15) 0.0143(14) 0.0153(14)
C11 0.0218(16) 0.0180(16) 0.0174(15) 0.0070(13) 0.0024(13) -0.0036(13)
C12 0.0178(15) 0.0204(16) 0.0221(16) 0.0138(13) 0.0044(12) 0.0059(12)

loop_
_atom_type_symbol
_atom_type_description
_atom_type_scat_dispersion_real
_atom_type_scat_dispersion_imag
_atom_type_scat_source
C C 0.0033 0.0016 'International Tables Vol C Tables 4.2.6.8 and 6.1.1.4'
H H 0.0000 0.0000 'International Tables Vol C Tables 4.2.6.8 and 6.1.1.4'
N N 0.0061 0.0033 'International Tables Vol C Tables 4.2.6.8 and 6.1.1.4'
O O 0.0106 0.0060 'International Tables Vol C Tables 4.2.6.8 and 6.1.1.4'
Cr Cr 0.3209 0.6236 'International Tables Vol C Tables 4.2.6.8 and 6.1.1.4'
Nb Nb -2.0727 0.6215 'International Tables Vol C Tables 4.2.6.8 and 6.1.1.4'
K K 0.2009 0.2494 'International Tables Vol C Tables 4.2.6.8 and 6.1.1.4'

loop_
_geom_angle_atom_site_label_1
_geom_angle_atom_site_label_2
_geom_angle_atom_site_label_3
_geom_angle
_geom_angle_site_symmetry_1
_geom_angle_site_symmetry_3
O1 Nb1 O4 104.32(9) . .
O1 Nb1 O5 105.38(9) . .
O4 Nb1 O5 86.48(8) . .
O1 Nb1 O3 103.03(9) . .
O4 Nb1 O3 86.93(8) . .
O5 Nb1 O3 151.59(8) . .
O1 Nb1 O2 103.91(9) . .
O4 Nb1 O2 151.77(8) . .
O5 Nb1 O2 85.98(8) . .
O3 Nb1 O2 86.89(8) . .
O1 Nb1 O6 179.10(8) . .
O4 Nb1 O6 75.73(7) . .
O5 Nb1 O6 75.52(7) . .
O3 Nb1 O6 76.07(7) . .
O2 Nb1 O6 76.05(7) . .
O1 Nb1 Nb2 134.13(7) . .
O4 Nb1 Nb2 121.54(6) . .
O5 Nb1 Nb2 78.28(6) . .
O3 Nb1 Nb2 81.77(6) . .
O2 Nb1 Nb2 30.24(5) . .
O6 Nb1 Nb2 45.85(4) . .
O1 Nb1 Nb3 133.16(7) . .
O4 Nb1 Nb3 78.60(6) . .
O5 Nb1 Nb3 121.43(6) . .
O3 Nb1 Nb3 30.20(6) . .
O2 Nb1 Nb3 82.28(6) . .
O6 Nb1 Nb3 45.94(4) . .
Nb2 Nb1 Nb3 63.665(7) . .
O1 Nb1 Nb4 134.27(7) . .
O4 Nb1 Nb4 29.96(6) . .
O5 Nb1 Nb4 80.02(6) . .
O3 Nb1 Nb4 80.53(6) . .
O2 Nb1 Nb4 121.82(6) . .
O6 Nb1 Nb4 45.77(4) . .
Nb2 Nb1 Nb4 91.598(9) . .
Nb3 Nb1 Nb4 59.661(7) . .
O1 Nb1 Nb5 135.23(7) . .
O4 Nb1 Nb5 79.43(6) . .
O5 Nb1 Nb5 29.86(6) . .
O3 Nb1 Nb5 121.74(6) . .
O2 Nb1 Nb5 80.54(6) . .
O6 Nb1 Nb5 45.67(4) . .
Nb2 Nb1 Nb5 60.022(7) . .
Nb3 Nb1 Nb5 91.572(9) . .
Nb4 Nb1 Nb5 60.329(7) . .
O7 Nb2 O2 106.20(9) . .
O7 Nb2 O9 105.02(9) . .
O2 Nb2 O9 95.06(8) . .
O7 Nb2 O8 101.26(8) . .
O2 Nb2 O8 89.58(8) . .
O9 Nb2 O8 150.81(8) . .
O7 Nb2 O12 96.80(8) . .
O2 Nb2 O12 155.17(8) . .
O9 Nb2 O12 87.72(8) . .
O8 Nb2 O12 76.68(7) . .
O7 Nb2 O6 171.98(8) . .
O2 Nb2 O6 80.87(7) . .
O9 Nb2 O6 77.67(7) . .
O8 Nb2 O6 74.64(7) . .
O12 Nb2 O6 75.63(7) . .
O7 Nb2 Cr1 91.33(7) . 2_766
O2 Nb2 Cr1 128.10(6) . 2_766
O9 Nb2 Cr1 127.49(6) . 2_766
O8 Nb2 Cr1 38.65(5) . 2_766
O12 Nb2 Cr1 40.33(5) . 2_766
O6 Nb2 Cr1 81.18(5) . 2_766
O7 Nb2 Nb1 138.53(7) . .
O2 Nb2 Nb1 32.34(6) . .
O9 Nb2 Nb1 85.85(6) . .
O8 Nb2 Nb1 82.80(5) . .
O12 Nb2 Nb1 123.91(5) . .
O6 Nb2 Nb1 48.57(5) . .
Cr1 Nb2 Nb1 113.806(11) 2_766 .
O7 Nb2 Nb5 137.58(7) . .
O2 Nb2 Nb5 82.30(6) . .
O9 Nb2 Nb5 32.70(6) . .
O8 Nb2 Nb5 120.58(5) . .
O12 Nb2 Nb5 87.01(5) . .
O6 Nb2 Nb5 45.94(4) . .
Cr1 Nb2 Nb5 116.339(11) 2_766 .
Nb1 Nb2 Nb5 60.291(7) . .
O10 Nb3 O3 106.49(9) . .
O10 Nb3 O11 105.00(9) . .
O3 Nb3 O11 95.36(8) . .
O10 Nb3 O8 101.40(8) . .
O3 Nb3 O8 88.78(8) . .
O11 Nb3 O8 150.84(8) . .
O10 Nb3 O12 97.33(8) . 2_766
O3 Nb3 O12 153.83(8) . 2_766
O11 Nb3 O12 88.68(8) . 2_766
O8 Nb3 O12 75.79(7) . 2_766
O10 Nb3 O6 171.95(8) . .
O3 Nb3 O6 80.48(7) . .
O11 Nb3 O6 77.89(7) . .
O8 Nb3 O6 74.35(7) . .
O12 Nb3 O6 75.10(7) 2_766 .
O10 Nb3 Cr1 91.91(6) . 2_766
O3 Nb3 Cr1 126.75(6) . 2_766
O11 Nb3 Cr1 127.98(6) . 2_766
O8 Nb3 Cr1 38.14(5) . 2_766
O12 Nb3 Cr1 39.89(5) 2_766 2_766
O6 Nb3 Cr1 80.54(5) . 2_766
O10 Nb3 Nb4 137.41(7) . .
O3 Nb3 Nb4 82.49(6) . .
O11 Nb3 Nb4 32.53(6) . .
O8 Nb3 Nb4 120.64(5) . .
O12 Nb3 Nb4 87.34(5) 2_766 .
O6 Nb3 Nb4 46.29(4) . .
Cr1 Nb3 Nb4 116.296(11) 2_766 .
O10 Nb3 Nb1 138.49(6) . .
O3 Nb3 Nb1 32.00(6) . .
O11 Nb3 Nb1 85.73(6) . .
O8 Nb3 Nb1 82.64(5) . .
O12 Nb3 Nb1 123.30(5) 2_766 .
O6 Nb3 Nb1 48.56(5) . .
Cr1 Nb3 Nb1 113.072(11) 2_766 .
Nb4 Nb3 Nb1 60.369(7) . .
O13 Nb4 O4 106.08(9) . .
O13 Nb4 O14 104.15(9) . .
O4 Nb4 O14 93.31(8) . .
O13 Nb4 O11 102.13(9) . .
O4 Nb4 O11 91.80(8) . .
O14 Nb4 O11 150.64(8) . .
O13 Nb4 O15 99.81(8) . .
O4 Nb4 O15 154.09(8) . .
O14 Nb4 O15 81.14(8) . .
O11 Nb4 O15 81.72(8) . .
O13 Nb4 O6 174.09(8) . .
O4 Nb4 O6 79.75(7) . .
O14 Nb4 O6 76.09(7) . .
O11 Nb4 O6 76.43(7) . .
O15 Nb4 O6 74.35(7) . .
O13 Nb4 Nb3 132.96(7) . .
O4 Nb4 Nb3 79.88(6) . .
O14 Nb4 Nb3 122.32(6) . .
O11 Nb4 Nb3 31.07(5) . .
O15 Nb4 Nb3 81.85(5) . .
O6 Nb4 Nb3 46.25(5) . .
O13 Nb4 Nb1 137.49(7) . .
O4 Nb4 Nb1 31.42(6) . .
O14 Nb4 Nb1 85.26(6) . .
O11 Nb4 Nb1 84.18(5) . .
O15 Nb4 Nb1 122.68(5) . .
O6 Nb4 Nb1 48.34(5) . .
Nb3 Nb4 Nb1 59.970(7) . .
O13 Nb4 K1 87.52(7) . 2_666
O4 Nb4 K1 138.72(6) . 2_666
O14 Nb4 K1 45.41(6) . 2_666
O11 Nb4 K1 123.87(6) . 2_666
O15 Nb4 K1 42.26(6) . 2_666
O6 Nb4 K1 88.59(5) . 2_666
Nb3 Nb4 K1 119.026(12) . 2_666
Nb1 Nb4 K1 123.929(12) . 2_666
O16 Nb5 O5 105.05(9) . .
O16 Nb5 O14 104.47(9) . .
O5 Nb5 O14 94.05(8) . .
O16 Nb5 O9 102.46(9) . .
O5 Nb5 O9 90.91(8) . .
O14 Nb5 O9 150.27(8) . .
O16 Nb5 O17 100.83(9) . .
O5 Nb5 O17 154.05(8) . .
O14 Nb5 O17 81.18(8) . .
O9 Nb5 O17 81.64(8) . .
O16 Nb5 O6 175.21(8) . .
O5 Nb5 O6 79.60(7) . .
O14 Nb5 O6 76.05(7) . .
O9 Nb5 O6 76.07(7) . .
O17 Nb5 O6 74.48(7) . .
O16 Nb5 Nb2 133.31(7) . .
O5 Nb5 Nb2 79.00(6) . .
O14 Nb5 Nb2 121.83(6) . .
O9 Nb5 Nb2 31.20(5) . .
O17 Nb5 Nb2 81.96(5) . .
O6 Nb5 Nb2 45.80(4) . .
O16 Nb5 Nb1 136.44(7) . .
O5 Nb5 Nb1 31.39(6) . .
O14 Nb5 Nb1 85.05(6) . .
O9 Nb5 Nb1 84.07(6) . .
O17 Nb5 Nb1 122.70(6) . .
O6 Nb5 Nb1 48.22(5) . .
Nb2 Nb5 Nb1 59.687(8) . .
O16 Nb5 K1 88.11(7) . 2_666
O5 Nb5 K1 139.89(6) . 2_666
O14 Nb5 K1 45.85(6) . 2_666
O9 Nb5 K1 123.61(6) . 2_666
O17 Nb5 K1 42.08(6) . 2_666
O6 Nb5 K1 88.97(5) . 2_666
Nb2 Nb5 K1 118.996(12) . 2_666
Nb1 Nb5 K1 124.217(12) . 2_666
O16 Nb5 K1 34.09(7) . .
O5 Nb5 K1 126.26(6) . .
O14 Nb5 K1 122.56(6) . .
O9 Nb5 K1 75.98(6) . .
O17 Nb5 K1 76.11(6) . .
O6 Nb5 K1 141.78(5) . .
Nb2 Nb5 K1 106.273(12) . .
Nb1 Nb5 K1 150.403(12) . .
K1 Nb5 K1 85.272(15) 2_666 .
O8 Cr1 O6 171.55(8) 2_766 .
O8 Cr1 O17 96.97(9) 2_766 .
O6 Cr1 O17 88.94(8) . .
O8 Cr1 O15 97.36(8) 2_766 .
O6 Cr1 O15 88.76(8) . .
O17 Cr1 O15 88.91(9) . .
O8 Cr1 O12 84.01(8) 2_766 2_766
O6 Cr1 O12 89.76(8) . 2_766
O17 Cr1 O12 176.73(8) . 2_766
O15 Cr1 O12 94.07(8) . 2_766
O8 Cr1 O12 83.40(8) 2_766 .
O6 Cr1 O12 90.10(8) . .
O17 Cr1 O12 94.87(8) . .
O15 Cr1 O12 176.03(8) . .
O12 Cr1 O12 82.13(8) 2_766 .
O8 Cr1 Nb2 41.79(6) 2_766 2_766
O6 Cr1 Nb2 133.57(6) . 2_766
O17 Cr1 Nb2 136.94(6) . 2_766
O15 Cr1 Nb2 86.06(6) . 2_766
O12 Cr1 Nb2 44.84(5) 2_766 2_766
O12 Cr1 Nb2 91.98(5) . 2_766
O8 Cr1 Nb3 41.50(6) 2_766 2_766
O6 Cr1 Nb3 133.51(6) . 2_766
O17 Cr1 Nb3 86.47(7) . 2_766
O15 Cr1 Nb3 137.28(6) . 2_766
O12 Cr1 Nb3 92.25(5) 2_766 2_766
O12 Cr1 Nb3 44.46(5) . 2_766
Nb2 Cr1 Nb3 69.444(11) 2_766 2_766
O8 Cr1 K1 85.94(6) 2_766 2_666
O6 Cr1 K1 102.52(6) . 2_666
O17 Cr1 K1 45.92(6) . 2_666
O15 Cr1 K1 46.47(6) . 2_666
O12 Cr1 K1 137.34(6) 2_766 2_666
O12 Cr1 K1 137.49(6) . 2_666
Nb2 Cr1 K1 106.679(16) 2_766 2_666
Nb3 Cr1 K1 106.847(16) 2_766 2_666
O17 K1 O15 61.69(6) 2_666 2_666
O17 K1 O20 133.02(7) 2_666 .
O15 K1 O20 145.24(7) 2_666 .
O17 K1 O16 76.59(7) 2_666 .
O15 K1 O16 126.49(6) 2_666 .
O20 K1 O16 87.79(7) . .
O17 K1 O18 125.91(7) 2_666 .
O15 K1 O18 88.51(7) 2_666 .
O20 K1 O18 97.73(8) . .
O16 K1 O18 90.43(8) . .
O17 K1 O14 57.58(6) 2_666 2_666
O15 K1 O14 57.56(6) 2_666 2_666
O20 K1 O14 100.68(7) . 2_666
O16 K1 O14 124.33(6) . 2_666
O18 K1 O14 140.88(8) . 2_666
O17 K1 O19 78.90(6) 2_666 .
O15 K1 O19 85.35(6) 2_666 .
O20 K1 O19 125.40(7) . .
O16 K1 O19 53.39(6) . .
O18 K1 O19 53.00(7) . .
O14 K1 O19 131.82(6) 2_666 .
O17 K1 Cr1 31.76(5) 2_666 2_666
O15 K1 Cr1 32.03(4) 2_666 2_666
O20 K1 Cr1 159.16(6) . 2_666
O16 K1 Cr1 97.17(5) . 2_666
O18 K1 Cr1 102.45(6) . 2_666
O14 K1 Cr1 59.89(4) 2_666 2_666
O19 K1 Cr1 72.32(4) . 2_666
O17 K1 Nb5 32.37(5) 2_666 2_666
O15 K1 Nb5 66.44(5) 2_666 2_666
O20 K1 Nb5 109.13(5) . 2_666
O16 K1 Nb5 95.70(5) . 2_666
O18 K1 Nb5 152.62(6) . 2_666
O14 K1 Nb5 29.47(4) 2_666 2_666
O19 K1 Nb5 111.27(4) . 2_666
Cr1 K1 Nb5 50.348(11) 2_666 2_666
O17 K1 Nb4 66.24(5) 2_666 2_666
O15 K1 Nb4 32.47(4) 2_666 2_666
O20 K1 Nb4 116.45(5) . 2_666
O16 K1 Nb4 142.81(5) . 2_666
O18 K1 Nb4 111.94(6) . 2_666
O14 K1 Nb4 29.21(4) 2_666 2_666
O19 K1 Nb4 117.25(5) . 2_666
Cr1 K1 Nb4 50.427(11) 2_666 2_666
Nb5 K1 Nb4 51.167(10) 2_666 2_666
O17 K1 Nb5 85.80(5) 2_666 .
O15 K1 Nb5 144.12(5) 2_666 .
O20 K1 Nb5 68.45(5) . .
O16 K1 Nb5 20.76(4) . .
O18 K1 Nb5 100.13(6) . .
O14 K1 Nb5 118.69(4) 2_666 .
O19 K1 Nb5 73.06(5) . .
Cr1 K1 Nb5 112.457(17) 2_666 .
Nb5 K1 Nb5 94.728(14) 2_666 .
Nb4 K1 Nb5 145.839(18) 2_666 .
O17 K1 H4 108.6(14) 2_666 .
O15 K1 H4 85.8(13) 2_666 .
O20 K1 H4 110.4(13) . .
O16 K1 H4 76.9(13) . .
O18 K1 H4 19.3(14) . .
O14 K1 H4 143.4(13) 2_666 .
O19 K1 H4 33.8(14) . .
Cr1 K1 H4 90.4(13) 2_666 .
Nb5 K1 H4 139.3(13) 2_666 .
Nb4 K1 H4 115.5(13) 2_666 .
Nb5 K1 H4 91.1(13) . .
O17 K1 H6 75.3(8) 2_666 .
O15 K1 H6 94.6(8) 2_666 .
O20 K1 H6 118.7(8) . .
O16 K1 H6 40.5(8) . .
O18 K1 H6 62.5(8) . .
O14 K1 H6 132.2(8) 2_666 .
O19 K1 H6 13.1(8) . .
Cr1 K1 H6 76.1(8) 2_666 .
Nb5 K1 H6 106.8(8) 2_666 .
Nb4 K1 H6 124.9(8) 2_666 .
Nb5 K1 H6 60.5(8) . .
H4 K1 H6 44.0(16) . .
O17 K1 H7 120.7(9) 2_666 .
O15 K1 H7 139.5(9) 2_666 .
O20 K1 H7 13.7(9) . .
O16 K1 H7 89.6(8) . .
O18 K1 H7 111.3(9) . .
O14 K1 H7 88.5(9) 2_666 .
O19 K1 H7 134.9(9) . .
Cr1 K1 H7 145.5(9) 2_666 .
Nb5 K1 H7 95.5(9) 2_666 .
Nb4 K1 H7 107.8(9) 2_666 .
Nb5 K1 H7 69.0(8) . .
H4 K1 H7 124.0(16) . .
H6 K1 H7 125.7(12) . .
O17 K1 H8 128.1(7) 2_666 .
O15 K1 H8 161.5(8) 2_666 .
O20 K1 H8 16.3(8) . .
O16 K1 H8 71.8(8) . .
O18 K1 H8 94.7(7) . .
O14 K1 H8 111.8(7) 2_666 .
O19 K1 H8 111.1(8) . .
Cr1 K1 H8 159.8(7) 2_666 .
Nb5 K1 H8 112.6(7) 2_666 .
Nb4 K1 H8 131.6(8) 2_666 .
Nb5 K1 H8 53.1(8) . .
H4 K1 H8 103.0(15) . .
H6 K1 H8 103.1(11) . .
H7 K1 H8 24.1(10) . .
Nb2 O2 Nb1 117.42(10) . .
Nb3 O3 Nb1 117.80(10) . .
Nb4 O4 Nb1 118.62(10) . .
Nb5 O5 Nb1 118.75(10) . .
Cr1 O6 Nb2 93.60(7) . .
Cr1 O6 Nb3 93.99(7) . .
Nb2 O6 Nb3 94.16(7) . .
Cr1 O6 Nb4 94.95(7) . .
Nb2 O6 Nb4 171.17(9) . .
Nb3 O6 Nb4 87.46(6) . .
Cr1 O6 Nb5 94.45(7) . .
Nb2 O6 Nb5 88.26(6) . .
Nb3 O6 Nb5 171.06(9) . .
Nb4 O6 Nb5 88.88(6) . .
Cr1 O6 Nb1 178.99(10) . .
Nb2 O6 Nb1 85.58(6) . .
Nb3 O6 Nb1 85.50(6) . .
Nb4 O6 Nb1 85.89(6) . .
Nb5 O6 Nb1 86.10(6) . .
Cr1 O8 Nb2 99.56(8) 2_766 .
Cr1 O8 Nb3 100.36(8) 2_766 .
Nb2 O8 Nb3 115.18(9) . .
Nb2 O9 Nb5 116.11(9) . .
Nb3 O11 Nb4 116.39(9) . .
Cr1 O12 Cr1 97.87(8) 2_766 .
Cr1 O12 Nb2 94.83(8) 2_766 .
Cr1 O12 Nb2 100.06(8) . .
Cr1 O12 Nb3 100.43(8) 2_766 2_766
Cr1 O12 Nb3 95.65(8) . 2_766
Nb2 O12 Nb3 156.35(10) . 2_766
Nb4 O14 Nb5 116.68(9) . .
Nb4 O14 K1 105.38(8) . 2_666
Nb5 O14 K1 104.68(8) . 2_666
Cr1 O15 Nb4 101.94(9) . .
Cr1 O15 K1 101.50(8) . 2_666
Nb4 O15 K1 105.27(8) . 2_666
Cr1 O15 H1 104(3) . .
Nb4 O15 H1 120(3) . .
K1 O15 H1 120(3) 2_666 .
Nb5 O16 K1 125.16(10) . .
Cr1 O17 Nb5 102.12(9) . .
Cr1 O17 K1 102.32(9) . 2_666
Nb5 O17 K1 105.54(8) . 2_666
Cr1 O17 H2 112(4) . .
Nb5 O17 H2 118(4) . .
K1 O17 H2 115(4) 2_666 .
K1 O18 H3 132(3) . .
K1 O18 H4 82(4) . .
H3 O18 H4 101(5) . .
K1 O19 H5 84(3) . .
K1 O19 H6 59(3) . .
H5 O19 H6 105(4) . .
K1 O20 H7 108(3) . .
K1 O20 H8 101(2) . .
H7 O20 H8 103(4) . .
H9 O21 H10 103(4) . .
H11 O22 H12 98(5) . .
H13 O23 H14 105(4) . .
H15 O24 H16 77(4) . .
C4 N1 C3 109.4(3) . .
C4 N1 C2 109.4(2) . .
C3 N1 C2 109.7(2) . .
C4 N1 C1 108.9(2) . .
C3 N1 C1 109.4(3) . .
C2 N1 C1 110.1(2) . .
C7 N2 C5 107.9(3) . .
C7 N2 C8 109.7(2) . .
C5 N2 C8 110.4(3) . .
C7 N2 C6 110.2(3) . .
C5 N2 C6 109.4(3) . .
C8 N2 C6 109.2(3) . .
C9 N3 C12 110.4(2) . .
C9 N3 C10 109.6(2) . .
C12 N3 C10 109.8(2) . .
C9 N3 C11 109.0(2) . .
C12 N3 C11 108.7(2) . .
C10 N3 C11 109.4(2) . .
N1 C1 H1A 109.5 . .
N1 C1 H1B 109.5 . .
H1A C1 H1B 109.5 . .
N1 C1 H1C 109.5 . .
H1A C1 H1C 109.5 . .
H1B C1 H1C 109.5 . .
N1 C2 H2A 109.5 . .
N1 C2 H2B 109.5 . .
H2A C2 H2B 109.5 . .
N1 C2 H2C 109.5 . .
H2A C2 H2C 109.5 . .
H2B C2 H2C 109.5 . .
N1 C3 H3A 109.5 . .
N1 C3 H3B 109.5 . .
H3A C3 H3B 109.5 . .
N1 C3 H3C 109.5 . .
H3A C3 H3C 109.5 . .
H3B C3 H3C 109.5 . .
N1 C4 H4A 109.5 . .
N1 C4 H4B 109.5 . .
H4A C4 H4B 109.5 . .
N1 C4 H4C 109.5 . .
H4A C4 H4C 109.5 . .
H4B C4 H4C 109.5 . .
N2 C5 H5A 109.5 . .
N2 C5 H5B 109.5 . .
H5A C5 H5B 109.5 . .
N2 C5 H5C 109.5 . .
H5A C5 H5C 109.5 . .
H5B C5 H5C 109.5 . .
N2 C6 H6A 109.5 . .
N2 C6 H6B 109.5 . .
H6A C6 H6B 109.5 . .
N2 C6 H6C 109.5 . .
H6A C6 H6C 109.5 . .
H6B C6 H6C 109.5 . .
N2 C7 H7A 109.5 . .
N2 C7 H7B 109.5 . .
H7A C7 H7B 109.5 . .
N2 C7 H7C 109.5 . .
H7A C7 H7C 109.5 . .
H7B C7 H7C 109.5 . .
N2 C8 H8A 109.5 . .
N2 C8 H8B 109.5 . .
H8A C8 H8B 109.5 . .
N2 C8 H8C 109.5 . .
H8A C8 H8C 109.5 . .
H8B C8 H8C 109.5 . .
N3 C9 H9A 109.5 . .
N3 C9 H9B 109.5 . .
H9A C9 H9B 109.5 . .
N3 C9 H9C 109.5 . .
H9A C9 H9C 109.5 . .
H9B C9 H9C 109.5 . .
N3 C10 H10A 109.5 . .
N3 C10 H10B 109.5 . .
H10A C10 H10B 109.5 . .
N3 C10 H10C 109.5 . .
H10A C10 H10C 109.5 . .
H10B C10 H10C 109.5 . .
N3 C11 H11A 109.5 . .
N3 C11 H11B 109.5 . .
H11A C11 H11B 109.5 . .
N3 C11 H11C 109.5 . .
H11A C11 H11C 109.5 . .
H11B C11 H11C 109.5 . .
N3 C12 H12A 109.5 . .
N3 C12 H12B 109.5 . .
H12A C12 H12B 109.5 . .
N3 C12 H12C 109.5 . .
H12A C12 H12C 109.5 . .
H12B C12 H12C 109.5 . .

loop_
_geom_bond_atom_site_label_1
_geom_bond_atom_site_label_2
_geom_bond_distance
_geom_bond_site_symmetry_2
Nb1 O1 1.761(2) .
Nb1 O4 1.9886(19) .
Nb1 O5 1.994(2) .
Nb1 O3 1.998(2) .
Nb1 O2 2.0100(19) .
Nb1 O6 2.5082(19) .
Nb1 Nb2 3.3353(4) .
Nb1 Nb3 3.3354(4) .
Nb1 Nb4 3.3488(4) .
Nb1 Nb5 3.3557(4) .
Nb2 O7 1.762(2) .
Nb2 O2 1.8923(19) .
Nb2 O9 1.9304(19) .
Nb2 O8 2.0779(19) .
Nb2 O12 2.1757(19) .
Nb2 O6 2.4005(19) .
Nb2 Cr1 3.0748(5) 2_766
Nb2 Nb5 3.3467(4) .
Nb3 O10 1.773(2) .
Nb3 O3 1.8968(19) .
Nb3 O11 1.9158(19) .
Nb3 O8 2.0896(19) .
Nb3 O12 2.1834(19) 2_766
Nb3 O6 2.4043(19) .
Nb3 Cr1 3.1021(5) 2_766
Nb3 Nb4 3.3250(3) .
Nb4 O13 1.767(2) .
Nb4 O4 1.9052(19) .
Nb4 O14 1.9782(19) .
Nb4 O11 1.9962(19) .
Nb4 O15 2.175(2) .
Nb4 O6 2.4056(19) .
Nb4 K1 3.9088(7) 2_666
Nb5 O16 1.756(2) .
Nb5 O5 1.906(2) .
Nb5 O14 1.9798(19) .
Nb5 O9 2.0132(19) .
Nb5 O17 2.163(2) .
Nb5 O6 2.4062(19) .
Nb5 K1 3.8927(7) 2_666
Nb5 K1 4.0518(7) .
Cr1 O8 1.9474(19) 2_766
Cr1 O6 1.9731(19) .
Cr1 O17 1.984(2) .
Cr1 O15 1.993(2) .
Cr1 O12 1.9970(19) 2_766
Cr1 O12 1.9991(19) .
Cr1 Nb2 3.0748(5) 2_766
Cr1 Nb3 3.1021(5) 2_766
Cr1 K1 3.6826(8) 2_666
K1 O17 2.708(2) 2_666
K1 O15 2.725(2) 2_666
K1 O20 2.749(2) .
K1 O16 2.777(2) .
K1 O18 2.878(3) .
K1 O14 2.887(2) 2_666
K1 O19 3.241(3) .
K1 Cr1 3.6826(7) 2_666
K1 Nb5 3.8927(7) 2_666
K1 Nb4 3.9088(7) 2_666
K1 H4 2.91(6) .
K1 H6 2.92(4) .
K1 H7 3.06(5) .
K1 H8 3.03(4) .
O8 Cr1 1.9474(19) 2_766
O12 Cr1 1.9970(19) 2_766
O12 Nb3 2.1834(19) 2_766
O14 K1 2.887(2) 2_666
O15 K1 2.725(2) 2_666
O15 H1 0.72(4) .
O17 K1 2.708(2) 2_666
O17 H2 0.62(4) .
O18 H3 0.82(5) .
O18 H4 0.97(7) .
O19 H5 0.81(4) .
O19 H6 0.77(4) .
O20 H7 0.76(5) .
O20 H8 0.86(4) .
O21 H9 0.80(4) .
O21 H10 0.76(4) .
O22 H11 0.79(6) .
O22 H12 0.75(5) .
O23 H13 0.80(5) .
O23 H14 0.81(4) .
O24 H15 0.75(5) .
O24 H16 1.01(6) .
N1 C4 1.492(4) .
N1 C3 1.494(4) .
N1 C2 1.496(4) .
N1 C1 1.501(4) .
N2 C7 1.494(4) .
N2 C5 1.496(4) .
N2 C8 1.497(4) .
N2 C6 1.498(4) .
N3 C9 1.494(4) .
N3 C12 1.494(4) .
N3 C10 1.496(4) .
N3 C11 1.500(4) .
C1 H1A 0.9800 .
C1 H1B 0.9800 .
C1 H1C 0.9800 .
C2 H2A 0.9800 .
C2 H2B 0.9800 .
C2 H2C 0.9800 .
C3 H3A 0.9800 .
C3 H3B 0.9800 .
C3 H3C 0.9800 .
C4 H4A 0.9800 .
C4 H4B 0.9800 .
C4 H4C 0.9800 .
C5 H5A 0.9800 .
C5 H5B 0.9800 .
C5 H5C 0.9800 .
C6 H6A 0.9800 .
C6 H6B 0.9800 .
C6 H6C 0.9800 .
C7 H7A 0.9800 .
C7 H7B 0.9800 .
C7 H7C 0.9800 .
C8 H8A 0.9800 .
C8 H8B 0.9800 .
C8 H8C 0.9800 .
C9 H9A 0.9800 .
C9 H9B 0.9800 .
C9 H9C 0.9800 .
C10 H10A 0.9800 .
C10 H10B 0.9800 .
C10 H10C 0.9800 .
C11 H11A 0.9800 .
C11 H11B 0.9800 .
C11 H11C 0.9800 .
C12 H12A 0.9800 .
C12 H12B 0.9800 .
C12 H12C 0.9800 .

loop_
_geom_hbond_atom_site_label_D
_geom_hbond_atom_site_label_H
_geom_hbond_atom_site_label_A
_geom_hbond_distance_DH
_geom_hbond_distance_HA
_geom_hbond_distance_DA
_geom_hbond_angle_DHA
_geom_hbond_site_symmetry_A
O17 H2 O10 0.62(4) 2.49(4) 3.046(3) 151(5) 2_766
O15 H1 O7 0.72(4) 2.30(4) 2.987(3) 159(4) 2_766
